data_7037584
loop_
_publ_author_name
'Li, Yuxiang'
'Weng, Zhehui'
'Wang, Yanlong'
'Chen, Lanhua'
'Sheng, Daopeng'
'Diwu, Juan'
'Chai, Zhifang'
'Albrecht-Schmitt, Thomas E'
'Wang, Shuao'

_publ_section_title
;
 Surprising coordination for low-valent actinides resembling uranyl(vi) in
 thorium(iv) organic hybrid layered and framework structures based on a
 graphene-like (6,3) sheet topology.
;
_journal_issue 3
_journal_name_full 'Dalton transactions (Cambridge, England : 2003)'
_journal_page_first 918
_journal_page_last 921
_journal_paper_doi 10.1039/c5dt04183j
_journal_volume 45
_journal_year 2016
_chemical_formula_moiety Th2(C27H15O6)2Cl7(C7H11N2)5
_chemical_formula_sum 'C89 H85 Cl7 N10 O12 Th2'
_chemical_formula_weight 2198.89
_chemical_melting_point ?
_chemical_name_common '1,3,5-tri(4'-carboxylphenyl) benzoic thorium'
_space_group_crystal_system monoclinic
_space_group_IT_number 15
_space_group_name_Hall '-C 2yc'
_space_group_name_H-M_alt 'C 1 2/c 1'
_symmetry_space_group_name_Hall '-C 2yc'
_symmetry_space_group_name_H-M 'C 1 2/c 1'
_atom_sites_solution_hydrogens mixed
_audit_creation_method SHELXL-2014/7
_audit_update_record
;
2015-11-30 deposited with the CCDC.
2015-12-04 downloaded from the CCDC.
;
_cell_angle_alpha 90
_cell_angle_beta 114.813(4)
_cell_angle_gamma 90
_cell_formula_units_Z 4
_cell_length_a 17.427(3)
_cell_length_b 30.021(5)
_cell_length_c 18.374(4)
_cell_measurement_reflns_used 8652
_cell_measurement_temperature 123(2)
_cell_measurement_theta_max 26.095
_cell_measurement_theta_min 2.333
_cell_volume 8725(3)
_computing_cell_refinement 'Bruker SMART'
_computing_data_collection 'Bruker SMART'
_computing_data_reduction 'Bruker SAINT'
_computing_molecular_graphics 'SHELXL-2014/7 (Sheldrick, 2014)'
_computing_publication_material 'SHELXL-2014/7 (Sheldrick, 2014)'
_computing_structure_refinement 'SHELXL-2014/7 (Sheldrick, 2014)'
_computing_structure_solution 'SHELXL-2014/7 (Sheldrick, 2014)'
_diffrn_ambient_temperature 123(2)
_diffrn_detector_area_resol_mean 0
_diffrn_measured_fraction_theta_full 0.999
_diffrn_measured_fraction_theta_max 0.876
_diffrn_measurement_device_type 'BRUKER apex II'
_diffrn_measurement_method '0.5 wide w/ exposures'
_diffrn_radiation_type MoK\a
_diffrn_radiation_wavelength 0.71073
_diffrn_reflns_av_R_equivalents 0.1517
_diffrn_reflns_av_unetI/netI 0.0732
_diffrn_reflns_laue_measured_fraction_full 0.999
_diffrn_reflns_laue_measured_fraction_max 0.876
_diffrn_reflns_limit_h_max 21
_diffrn_reflns_limit_h_min -21
_diffrn_reflns_limit_k_max 37
_diffrn_reflns_limit_k_min -37
_diffrn_reflns_limit_l_max 22
_diffrn_reflns_limit_l_min -22
_diffrn_reflns_number 129349
_diffrn_reflns_point_group_measured_fraction_full 0.999
_diffrn_reflns_point_group_measured_fraction_max 0.876
_diffrn_reflns_theta_full 25.242
_diffrn_reflns_theta_max 26.095
_diffrn_reflns_theta_min 2.333
_diffrn_source 'fine-focus sealed tube'
_exptl_absorpt_coefficient_mu 3.686
_exptl_absorpt_correction_T_max 0.863
_exptl_absorpt_correction_T_min 0.498
_exptl_absorpt_correction_type multi-scan
_exptl_absorpt_process_details 'SADABS, Bruker'
_exptl_crystal_colour colorless
_exptl_crystal_density_diffrn 1.674
_exptl_crystal_description bulk
_exptl_crystal_F_000 4336
_exptl_crystal_size_max 0.020
_exptl_crystal_size_mid 0.020
_exptl_crystal_size_min 0.010
_refine_diff_density_max 2.832
_refine_diff_density_min -4.335
_refine_diff_density_rms 0.227
_refine_ls_extinction_method none
_refine_ls_goodness_of_fit_ref 1.039
_refine_ls_hydrogen_treatment constr
_refine_ls_matrix_type full
_refine_ls_number_parameters 583
_refine_ls_number_reflns 8652
_refine_ls_number_restraints 150
_refine_ls_restrained_S_all 1.053
_refine_ls_R_factor_all 0.1162
_refine_ls_R_factor_gt 0.0843
_refine_ls_shift/su_max 0.002
_refine_ls_shift/su_mean 0.000
_refine_ls_structure_factor_coef Fsqd
_refine_ls_weighting_details 'w=1/[\s^2^(Fo^2^)+(0.0097P)^2^+928.2795P] where P=(Fo^2^+2Fc^2^)/3'
_refine_ls_weighting_scheme calc
_refine_ls_wR_factor_gt 0.1730
_refine_ls_wR_factor_ref 0.1867
_reflns_Friedel_coverage 0.000
_reflns_number_gt 6757
_reflns_number_total 8652
_reflns_threshold_expression 'I > 2\s(I)'
_cod_data_source_file c5dt04183j2.cif
_cod_data_source_block COMPOUND1
_cod_depositor_comments
;
The following automatic conversions were performed:

'_chemical_melting_point' value 'N/A' was changed to '?' - the value
is undefined or not given.

'_exptl_absorpt_correction_type' value 'Multi-scan' changed to
'multi-scan' according to
/usr/data/users/saulius/crontab/automatic-downloads/rss-feeds/RSC/lib/dictionaries/cif_core.dic
dictionary named 'cif_core.dic' version 2.4.2 from 2011-04-26.

Automatic conversion script
Id: cif_fix_values 4268 2015-11-12 08:31:59Z antanas 

 Adding full bibliography for 7037584--7037586.cif.
;
_cod_database_code 7037584
_shelx_shelxl_version_number 2014/7
_shelx_space_group_comment
;
The symmetry employed for this shelxl refinement is uniquely defined
by the following loop, which should always be used as a source of
symmetry information in preference to the above space-group names.
They are only intended as comments.
;

loop_
_space_group_symop_operation_xyz
'x, y, z'
'-x, y, -z+1/2'
'x+1/2, y+1/2, z'
'-x+1/2, y+1/2, -z+1/2'
'-x, -y, -z'
'x, -y, z-1/2'
'-x+1/2, -y+1/2, -z'
'x+1/2, -y+1/2, z-1/2'

loop_
_atom_site_label
_atom_site_type_symbol
_atom_site_fract_x
_atom_site_fract_y
_atom_site_fract_z
_atom_site_U_iso_or_equiv
_atom_site_adp_type
_atom_site_occupancy
_atom_site_site_symmetry_order
_atom_site_calc_flag
_atom_site_refinement_flags_posn
_atom_site_refinement_flags_adp
_atom_site_refinement_flags_occupancy
_atom_site_disorder_assembly
_atom_site_disorder_group
Th1 Th 0.30378(3) 0.61037(2) 0.41391(3) 0.01807(14) Uani 1 1 d . . . . .
Cl1 Cl 0.2296(3) 0.57154(14) 0.5111(3) 0.0448(11) Uani 1 1 d . . . . .
Cl2 Cl 0.2557(3) 0.62119(13) 0.2499(3) 0.0382(9) Uani 1 1 d . . . . .
Cl3 Cl 0.4213(3) 0.62540(16) 0.5701(3) 0.0536(12) Uani 1 1 d . . . . .
O1 O 0.3691(7) 0.5344(3) 0.4373(7) 0.029(2) Uani 1 1 d . . . . .
O2 O 0.2370(6) 0.5378(3) 0.3476(6) 0.028(2) Uani 1 1 d . . . . .
O3 O -0.0600(6) 0.1125(3) 0.3924(6) 0.030(2) Uani 1 1 d . U . . .
O4 O -0.1213(7) 0.1766(3) 0.4025(7) 0.038(3) Uani 1 1 d . U . . .
O5 O 0.7316(7) 0.1742(3) 0.4404(8) 0.040(3) Uani 1 1 d . . . . .
O6 O 0.6484(6) 0.1267(3) 0.3518(7) 0.034(3) Uani 1 1 d . . . . .
C1 C 0.3009(9) 0.5154(4) 0.3906(9) 0.021(3) Uani 1 1 d . . . . .
C2 C 0.3722(9) 0.4409(4) 0.4310(9) 0.022(3) Uani 1 1 d . . . . .
H2A H 0.4238 0.4555 0.4626 0.026 Uiso 1 1 calc R U . . .
C3 C 0.2996(9) 0.4661(4) 0.3867(9) 0.023(3) Uani 1 1 d . . . . .
C4 C 0.2262(9) 0.4432(5) 0.3396(9) 0.027(3) Uani 1 1 d . . . . .
H4A H 0.1774 0.4597 0.3070 0.032 Uiso 1 1 calc R U . . .
C5 C 0.2212(9) 0.3968(4) 0.3383(9) 0.026(3) Uani 1 1 d . . . . .
H5A H 0.1695 0.3822 0.3068 0.031 Uiso 1 1 calc R U . . .
C6 C 0.2934(8) 0.3723(4) 0.3840(8) 0.019(3) Uani 1 1 d . . . . .
C7 C 0.3689(9) 0.3948(5) 0.4289(9) 0.026(3) Uani 1 1 d . . . . .
H7A H 0.4187 0.3782 0.4584 0.031 Uiso 1 1 calc R U . . .
C8 C 0.2925(9) 0.3229(4) 0.3842(9) 0.023(3) Uani 1 1 d . . . . .
C9 C 0.3625(9) 0.2995(5) 0.3881(10) 0.027(3) Uani 1 1 d . . . . .
H9A H 0.4112 0.3154 0.3918 0.033 Uiso 1 1 calc R U . . .
C10 C 0.3635(9) 0.2524(5) 0.3867(9) 0.025(3) Uani 1 1 d . . . . .
C11 C 0.2909(9) 0.2300(5) 0.3806(10) 0.030(4) Uani 1 1 d . . . . .
H11A H 0.2893 0.1985 0.3768 0.036 Uiso 1 1 calc R U . . .
C12 C 0.2214(9) 0.2525(4) 0.3798(9) 0.021(3) Uani 1 1 d . . . . .
C13 C 0.2222(8) 0.2996(4) 0.3794(9) 0.022(3) Uani 1 1 d . U . . .
H13A H 0.1736 0.3155 0.3759 0.026 Uiso 1 1 calc R U . . .
C14 C 0.1457(8) 0.2280(4) 0.3777(9) 0.021(3) Uani 1 1 d . . . . .
C15 C 0.1349(10) 0.1823(5) 0.3612(11) 0.040(4) Uani 1 1 d . U . . .
H15A H 0.1733 0.1669 0.3456 0.048 Uiso 1 1 calc R U . . .
C16 C 0.0690(10) 0.1592(5) 0.3672(11) 0.038(4) Uani 1 1 d . U . . .
H16A H 0.0659 0.1278 0.3595 0.046 Uiso 1 1 calc R U . . .
C17 C 0.0094(8) 0.1796(4) 0.3835(9) 0.021(3) Uani 1 1 d . . . . .
C18 C 0.0159(12) 0.2262(6) 0.3957(16) 0.063(7) Uani 1 1 d . . . . .
H18A H -0.0270 0.2421 0.4037 0.076 Uiso 1 1 calc R U . . .
C19 C 0.0852(11) 0.2483(6) 0.3958(12) 0.042(4) Uani 1 1 d . U . . .
H19A H 0.0914 0.2791 0.4090 0.051 Uiso 1 1 calc R U . . .
C20 C -0.0595(8) 0.1558(4) 0.3946(7) 0.014(3) Uani 1 1 d . U . . .
C21 C 0.4395(9) 0.2285(5) 0.3892(10) 0.027(3) Uani 1 1 d . U . . .
C22 C 0.5199(10) 0.2442(5) 0.4358(11) 0.035(4) Uani 1 1 d . U . . .
H22A H 0.5266 0.2707 0.4662 0.042 Uiso 1 1 calc R U . . .
C23 C 0.5901(9) 0.2222(5) 0.4390(10) 0.027(3) Uani 1 1 d . U . . .
H23A H 0.6449 0.2328 0.4728 0.032 Uiso 1 1 calc R U . . .
C24 C 0.5811(9) 0.1844(5) 0.3928(9) 0.026(3) Uani 1 1 d . . . . .
C25 C 0.5009(9) 0.1685(5) 0.3456(10) 0.034(4) Uani 1 1 d . . . . .
H25A H 0.4943 0.1426 0.3137 0.041 Uiso 1 1 calc R U . . .
C26 C 0.4295(9) 0.1903(5) 0.3446(11) 0.034(4) Uani 1 1 d . . . . .
H26A H 0.3746 0.1789 0.3134 0.040 Uiso 1 1 calc R U . . .
C27 C 0.6559(9) 0.1611(4) 0.3931(9) 0.026(3) Uani 1 1 d . . . . .
N1 N 0.4452(9) 0.5053(5) 0.8112(9) 0.045(4) Uani 1 1 d . . . . .
N2 N 0.3242(10) 0.5008(5) 0.7077(9) 0.047(4) Uani 1 1 d . . . . .
C28 C 0.5214(13) 0.4909(8) 0.8806(13) 0.064(6) Uani 1 1 d . . . . .
H28A H 0.5577 0.5168 0.9042 0.095 Uiso 1 1 calc R U . . .
H28B H 0.5052 0.4773 0.9206 0.095 Uiso 1 1 calc R U . . .
H28C H 0.5521 0.4691 0.8633 0.095 Uiso 1 1 calc R U . . .
C29 C 0.3835(11) 0.4772(6) 0.7665(11) 0.042(4) Uani 1 1 d . . . . .
H29A H 0.3821 0.4460 0.7751 0.051 Uiso 1 1 calc R U . . .
C30 C 0.3517(14) 0.5449(6) 0.7147(12) 0.051(5) Uani 1 1 d . . . . .
H30A H 0.3228 0.5686 0.6798 0.061 Uiso 1 1 calc R U . . .
C31 C 0.4239(12) 0.5479(6) 0.7775(12) 0.044(4) Uani 1 1 d . . . . .
H31A H 0.4562 0.5743 0.7969 0.053 Uiso 1 1 calc R U . . .
C32 C 0.2437(12) 0.4820(7) 0.6445(12) 0.055(5) Uani 1 1 d . . . . .
H32A H 0.2204 0.4592 0.6686 0.066 Uiso 1 1 calc R U . . .
H32B H 0.2013 0.5060 0.6221 0.066 Uiso 1 1 calc R U . . .
C33 C 0.2615(17) 0.4614(8) 0.5790(14) 0.071(7) Uani 1 1 d . . . . .
H33A H 0.2811 0.4804 0.5490 0.086 Uiso 1 1 calc R U . . .
C34 C 0.2522(19) 0.4207(9) 0.5607(17) 0.093(10) Uani 1 1 d . . . . .
H34A H 0.2327 0.4007 0.5894 0.111 Uiso 1 1 calc R U . . .
H34B H 0.2648 0.4099 0.5183 0.111 Uiso 1 1 calc R U . . .
N3 N 0.7421(10) 0.1993(5) 0.6509(9) 0.049(4) Uani 1 1 d . . . . .
N4 N 0.6443(10) 0.1528(5) 0.6335(10) 0.050(4) Uani 1 1 d . . . . .
C35 C 0.8172(18) 0.2206(10) 0.6493(17) 0.096(10) Uani 1 1 d . . . . .
H35A H 0.8252 0.2500 0.6747 0.145 Uiso 1 1 calc R U . . .
H35B H 0.8670 0.2021 0.6785 0.145 Uiso 1 1 calc R U . . .
H35C H 0.8095 0.2240 0.5936 0.145 Uiso 1 1 calc R U . . .
C36 C 0.7142(14) 0.1602(7) 0.6221(13) 0.058(6) Uani 1 1 d . . . . .
H36A H 0.7387 0.1404 0.5975 0.070 Uiso 1 1 calc R U . . .
C37 C 0.6317(13) 0.1879(6) 0.6726(11) 0.049(5) Uani 1 1 d . . . . .
H37A H 0.5873 0.1910 0.6893 0.059 Uiso 1 1 calc R U . . .
C38 C 0.6923(14) 0.2172(7) 0.6838(13) 0.056(5) Uani 1 1 d . . . . .
H38A H 0.6995 0.2453 0.7097 0.068 Uiso 1 1 calc R U . . .
C39 C 0.5859(19) 0.1126(8) 0.6070(15) 0.085(8) Uani 1 1 d . . . . .
H39A H 0.6157 0.0871 0.5962 0.102 Uiso 1 1 calc R U . . .
H39B H 0.5689 0.1038 0.6501 0.102 Uiso 1 1 calc R U . . .
C40 C 0.517(2) 0.1230(12) 0.540(2) 0.124(12) Uani 1 1 d . U . . .
H40A H 0.5255 0.1281 0.4930 0.149 Uiso 1 1 calc R U . . .
C41 C 0.432(2) 0.1273(11) 0.533(2) 0.130(12) Uani 1 1 d . U . . .
H41A H 0.4203 0.1226 0.5787 0.156 Uiso 1 1 calc R U . . .
H41B H 0.3875 0.1349 0.4831 0.156 Uiso 1 1 calc R U . . .
N5 N 0.0303(13) 0.4977(8) 0.3414(13) 0.093(11) Uani 0.5 1 d D U P A -1
N6 N -0.0356(11) 0.5104(8) 0.2157(12) 0.076(8) Uani 0.5 1 d D U P A -1
C42 C 0.080(2) 0.4758(12) 0.4164(17) 0.13(2) Uani 0.5 1 d D U P A -1
H42A H 0.0854 0.4949 0.4603 0.199 Uiso 0.5 1 d R U P A -1
H42B H 0.0525 0.4486 0.4195 0.199 Uiso 0.5 1 d R U P A -1
H42C H 0.1351 0.4693 0.4193 0.199 Uiso 0.5 1 d R U P A -1
C43 C 0.0112(17) 0.4785(7) 0.2686(15) 0.084(10) Uani 0.5 1 d D U P A -1
H43A H 0.0274 0.4497 0.2570 0.100 Uiso 0.5 1 d R U P A -1
C44 C -0.0457(19) 0.5475(8) 0.2528(15) 0.073(10) Uani 0.5 1 d D U P A -1
H44A H -0.0764 0.5740 0.2279 0.088 Uiso 0.5 1 d R U P A -1
C45 C -0.0025(19) 0.5393(8) 0.3352(15) 0.091(11) Uani 0.5 1 d D U P A -1
H45A H 0.0023 0.5586 0.3785 0.109 Uiso 0.5 1 d R U P A -1
C46 C -0.0706(17) 0.5053(12) 0.1299(13) 0.075(9) Uani 0.5 1 d D U P A -1
H46A H -0.1243 0.5201 0.1061 0.090 Uiso 0.5 1 d R U P A -1
H46B H -0.0798 0.4743 0.1167 0.090 Uiso 0.5 1 d R U P A -1
C47 C -0.015(2) 0.5221(17) 0.0926(17) 0.085(11) Uani 0.5 1 d D U P A -1
H47A H -0.0260 0.5191 0.0370 0.103 Uiso 0.5 1 d R U P A -1
C48 C 0.053(2) 0.5440(16) 0.141(3) 0.103(16) Uani 0.5 1 d D U P A -1
H48A H 0.0616 0.5461 0.1960 0.123 Uiso 0.5 1 d R U P A -1
H48B H 0.0929 0.5570 0.1240 0.123 Uiso 0.5 1 d R U P A -1
Cl4 Cl 0.0000 0.3662(2) 0.2500 0.0507(17) Uani 1 2 d S T P . .

loop_
_atom_site_aniso_label
_atom_site_aniso_U_11
_atom_site_aniso_U_22
_atom_site_aniso_U_33
_atom_site_aniso_U_23
_atom_site_aniso_U_13
_atom_site_aniso_U_12
Th1 0.0144(2) 0.0088(2) 0.0362(3) 0.0008(2) 0.01569(19) 0.0015(2)
Cl1 0.056(3) 0.038(2) 0.057(3) 0.007(2) 0.040(2) -0.005(2)
Cl2 0.042(2) 0.037(2) 0.040(2) 0.0127(17) 0.0219(19) 0.0026(17)
Cl3 0.036(2) 0.052(3) 0.058(3) -0.005(2) 0.006(2) 0.000(2)
O1 0.040(6) 0.008(4) 0.046(7) 0.005(4) 0.023(6) 0.006(4)
O2 0.030(6) 0.014(5) 0.033(6) 0.010(4) 0.007(5) 0.002(4)
O3 0.032(5) 0.018(4) 0.052(6) 0.001(4) 0.028(4) -0.009(4)
O4 0.031(5) 0.020(5) 0.062(6) -0.010(5) 0.019(5) 0.011(4)
O5 0.029(6) 0.016(5) 0.077(9) -0.014(5) 0.025(6) 0.002(4)
O6 0.029(6) 0.031(6) 0.046(7) -0.015(5) 0.019(5) 0.004(5)
C1 0.028(8) 0.013(6) 0.035(9) 0.004(6) 0.026(7) 0.001(6)
C2 0.021(7) 0.010(6) 0.031(8) -0.004(6) 0.009(6) -0.002(5)
C3 0.035(8) 0.006(6) 0.030(8) 0.000(5) 0.016(7) 0.000(6)
C4 0.026(8) 0.017(7) 0.041(9) 0.003(6) 0.017(7) 0.004(6)
C5 0.021(7) 0.005(6) 0.050(10) -0.001(6) 0.014(7) -0.002(5)
C6 0.015(7) 0.011(6) 0.033(8) -0.004(5) 0.012(6) 0.001(5)
C7 0.019(7) 0.022(7) 0.037(8) -0.002(6) 0.012(6) -0.002(6)
C8 0.021(7) 0.005(6) 0.047(9) 0.000(6) 0.019(7) 0.004(5)
C9 0.017(7) 0.020(7) 0.057(11) -0.003(7) 0.027(7) -0.002(6)
C10 0.021(7) 0.020(7) 0.039(9) -0.006(6) 0.018(7) 0.005(6)
C11 0.021(7) 0.012(7) 0.062(11) -0.001(7) 0.022(8) 0.000(6)
C12 0.020(7) 0.014(6) 0.033(8) -0.002(6) 0.015(6) 0.001(5)
C13 0.012(5) 0.022(6) 0.036(7) -0.001(5) 0.015(5) 0.003(5)
C14 0.014(6) 0.016(6) 0.040(9) -0.004(6) 0.016(6) -0.004(5)
C15 0.034(7) 0.032(7) 0.069(9) -0.003(6) 0.035(6) 0.000(6)
C16 0.037(7) 0.024(7) 0.059(8) 0.002(6) 0.027(6) -0.008(6)
C17 0.014(7) 0.012(6) 0.040(9) -0.006(6) 0.014(6) -0.005(5)
C18 0.049(12) 0.022(9) 0.15(2) -0.001(11) 0.071(14) -0.004(8)
C19 0.035(7) 0.028(7) 0.070(9) -0.001(6) 0.029(6) -0.002(6)
C20 0.014(3) 0.014(3) 0.015(3) 0.0001(10) 0.0061(14) 0.0001(10)
C21 0.018(6) 0.020(6) 0.046(7) -0.004(5) 0.017(5) 0.002(5)
C22 0.029(7) 0.027(7) 0.059(8) -0.004(6) 0.027(6) 0.002(5)
C23 0.022(6) 0.018(6) 0.043(7) -0.010(5) 0.016(5) -0.006(5)
C24 0.025(8) 0.024(7) 0.040(9) 0.000(6) 0.025(7) 0.002(6)
C25 0.018(7) 0.030(8) 0.057(11) -0.003(8) 0.018(7) 0.009(6)
C26 0.016(7) 0.022(8) 0.064(12) -0.008(7) 0.017(8) 0.006(6)
C27 0.027(8) 0.016(7) 0.039(9) 0.008(6) 0.019(7) 0.008(6)
N1 0.041(9) 0.046(9) 0.053(10) 0.009(8) 0.025(8) 0.003(7)
N2 0.049(9) 0.039(8) 0.051(10) 0.000(7) 0.021(8) -0.013(7)
C28 0.055(13) 0.071(15) 0.066(15) 0.014(12) 0.026(12) 0.002(11)
C29 0.035(10) 0.041(10) 0.054(12) 0.012(9) 0.022(9) 0.009(8)
C30 0.070(14) 0.044(11) 0.049(12) 0.007(9) 0.034(11) 0.001(10)
C31 0.044(11) 0.027(9) 0.065(13) 0.003(8) 0.026(10) -0.001(8)
C32 0.046(12) 0.063(13) 0.057(13) 0.008(10) 0.023(10) 0.001(10)
C33 0.11(2) 0.060(15) 0.059(15) 0.004(12) 0.055(15) -0.004(14)
C34 0.14(3) 0.072(18) 0.11(2) 0.024(16) 0.10(2) 0.042(17)
N3 0.048(10) 0.055(10) 0.045(9) 0.010(8) 0.022(8) -0.015(8)
N4 0.055(10) 0.056(10) 0.055(10) 0.007(8) 0.040(9) -0.009(8)
C35 0.10(2) 0.11(2) 0.10(2) -0.012(17) 0.065(18) -0.062(18)
C36 0.077(15) 0.043(12) 0.066(14) 0.008(10) 0.041(12) -0.012(11)
C37 0.061(13) 0.051(11) 0.047(12) 0.010(9) 0.035(10) 0.001(10)
C38 0.068(14) 0.051(12) 0.060(13) -0.011(10) 0.037(12) -0.019(11)
C39 0.15(3) 0.047(13) 0.075(17) -0.012(13) 0.062(18) -0.021(16)
C40 0.123(14) 0.130(15) 0.125(15) -0.001(9) 0.058(10) -0.011(9)
C41 0.118(18) 0.106(18) 0.136(19) 0.002(15) 0.024(14) 0.021(15)
N5 0.062(16) 0.053(15) 0.11(2) 0.009(15) -0.012(17) 0.011(14)
N6 0.048(13) 0.062(14) 0.099(19) 0.016(13) 0.012(14) 0.005(12)
C42 0.11(3) 0.06(3) 0.15(4) 0.03(3) -0.02(3) -0.01(3)
C43 0.049(16) 0.055(15) 0.11(2) 0.013(15) -0.001(17) 0.020(14)
C44 0.054(16) 0.043(15) 0.10(2) 0.003(15) 0.010(16) 0.010(14)
C45 0.066(17) 0.052(16) 0.11(2) -0.006(16) -0.006(17) 0.019(15)
C46 0.054(16) 0.076(18) 0.09(2) 0.021(17) 0.026(16) -0.004(15)
C47 0.052(18) 0.09(2) 0.10(2) 0.020(19) 0.019(18) -0.010(17)
C48 0.04(2) 0.09(3) 0.15(4) 0.04(3) 0.01(3) -0.01(2)
Cl4 0.025(3) 0.061(4) 0.076(5) 0.000 0.032(3) 0.000

loop_
_atom_type_symbol
_atom_type_description
_atom_type_scat_dispersion_real
_atom_type_scat_dispersion_imag
_atom_type_scat_source
C C 0.0033 0.0016 'International Tables Vol C Tables 4.2.6.8 and 6.1.1.4'
H H 0.0000 0.0000 'International Tables Vol C Tables 4.2.6.8 and 6.1.1.4'
N N 0.0061 0.0033 'International Tables Vol C Tables 4.2.6.8 and 6.1.1.4'
O O 0.0106 0.0060 'International Tables Vol C Tables 4.2.6.8 and 6.1.1.4'
Th Th -7.2400 8.8979 'International Tables Vol C Tables 4.2.6.8 and 6.1.1.4'
Cl Cl 0.1484 0.1585 'International Tables Vol C Tables 4.2.6.8 and 6.1.1.4'

loop_
_geom_angle_atom_site_label_1
_geom_angle_atom_site_label_2
_geom_angle_atom_site_label_3
_geom_angle
_geom_angle_site_symmetry_1
_geom_angle_site_symmetry_3
O4 Th1 O5 73.6(3) 3 3_455
O4 Th1 O1 122.5(3) 3 .
O5 Th1 O1 155.8(4) 3_455 .
O4 Th1 O6 108.5(4) 3 3_455
O5 Th1 O6 52.4(3) 3_455 3_455
O1 Th1 O6 125.6(3) . 3_455
O4 Th1 O2 144.8(4) 3 .
O5 Th1 O2 126.7(3) 3_455 .
O1 Th1 O2 51.8(3) . .
O6 Th1 O2 76.0(3) 3_455 .
O4 Th1 O3 53.3(3) 3 3
O5 Th1 O3 126.6(3) 3_455 3
O1 Th1 O3 70.5(3) . 3
O6 Th1 O3 144.9(4) 3_455 3
O2 Th1 O3 102.5(3) . 3
O4 Th1 Cl3 76.5(3) 3 .
O5 Th1 Cl3 83.4(3) 3_455 .
O1 Th1 Cl3 83.4(3) . .
O6 Th1 Cl3 128.8(3) 3_455 .
O2 Th1 Cl3 129.0(2) . .
O3 Th1 Cl3 80.0(3) 3 .
O4 Th1 Cl2 75.0(3) 3 .
O5 Th1 Cl2 100.2(3) 3_455 .
O1 Th1 Cl2 101.6(3) . .
O6 Th1 Cl2 73.0(3) 3_455 .
O2 Th1 Cl2 73.2(2) . .
O3 Th1 Cl2 73.1(3) 3 .
Cl3 Th1 Cl2 148.84(14) . .
O4 Th1 Cl1 141.9(3) 3 .
O5 Th1 Cl1 77.9(3) 3_455 .
O1 Th1 Cl1 79.2(3) . .
O6 Th1 Cl1 71.2(3) 3_455 .
O2 Th1 Cl1 73.3(3) . .
O3 Th1 Cl1 142.9(3) 3 .
Cl3 Th1 Cl1 75.57(15) . .
Cl2 Th1 Cl1 135.57(13) . .
O4 Th1 C1 140.5(3) 3 .
O5 Th1 C1 145.6(4) 3_455 .
O1 Th1 C1 26.1(4) . .
O6 Th1 C1 100.2(4) 3_455 .
O2 Th1 C1 25.8(4) . .
O3 Th1 C1 87.8(3) 3 .
Cl3 Th1 C1 105.9(3) . .
Cl2 Th1 C1 88.6(3) . .
Cl1 Th1 C1 72.8(3) . .
O4 Th1 C27 92.3(4) 3 3_455
O5 Th1 C27 26.7(4) 3_455 3_455
O1 Th1 C27 145.3(4) . 3_455
O6 Th1 C27 25.8(4) 3_455 3_455
O2 Th1 C27 100.7(4) . 3_455
O3 Th1 C27 143.3(4) 3 3_455
Cl3 Th1 C27 106.4(3) . 3_455
Cl2 Th1 C27 87.1(3) . 3_455
Cl1 Th1 C27 71.6(3) . 3_455
C1 Th1 C27 123.0(4) . 3_455
O4 Th1 C20 26.6(3) 3 3
O5 Th1 C20 100.0(4) 3_455 3
O1 Th1 C20 96.4(3) . 3
O6 Th1 C20 129.8(4) 3_455 3
O2 Th1 C20 125.6(3) . 3
O3 Th1 C20 26.7(3) 3 3
Cl3 Th1 C20 76.2(3) . 3
Cl2 Th1 C20 72.6(3) . 3
Cl1 Th1 C20 151.8(3) . 3
C1 Th1 C20 114.3(3) . 3
C27 Th1 C20 118.2(4) 3_455 3
C1 O1 Th1 93.6(8) . .
C1 O2 Th1 92.8(8) . .
C20 O3 Th1 90.8(7) . 3_445
C20 O4 Th1 96.7(8) . 3_445
C27 O5 Th1 95.3(8) . 3_545
C27 O6 Th1 93.9(9) . 3_545
O2 C1 O1 121.2(12) . .
O2 C1 C3 120.8(13) . .
O1 C1 C3 118.0(12) . .
O2 C1 Th1 61.3(7) . .
O1 C1 Th1 60.3(6) . .
C3 C1 Th1 174.3(10) . .
C7 C2 C3 120.4(13) . .
C4 C3 C2 117.6(12) . .
C4 C3 C1 121.1(13) . .
C2 C3 C1 121.3(13) . .
C3 C4 C5 122.7(14) . .
C4 C5 C6 118.8(13) . .
C5 C6 C7 119.3(12) . .
C5 C6 C8 121.4(12) . .
C7 C6 C8 119.3(12) . .
C2 C7 C6 121.1(13) . .
C9 C8 C13 118.9(11) . .
C9 C8 C6 119.9(12) . .
C13 C8 C6 121.2(12) . .
C8 C9 C10 121.6(12) . .
C11 C10 C9 117.8(12) . .
C11 C10 C21 122.2(12) . .
C9 C10 C21 120.0(12) . .
C12 C11 C10 121.9(12) . .
C11 C12 C13 118.5(12) . .
C11 C12 C14 121.4(12) . .
C13 C12 C14 120.1(11) . .
C8 C13 C12 121.2(12) . .
C19 C14 C15 116.2(13) . .
C19 C14 C12 122.2(12) . .
C15 C14 C12 121.5(12) . .
C16 C15 C14 120.8(14) . .
C17 C16 C15 122.3(14) . .
C16 C17 C18 117.9(13) . .
C16 C17 C20 123.9(12) . .
C18 C17 C20 118.1(12) . .
C19 C18 C17 119.3(15) . .
C18 C19 C14 123.1(16) . .
O3 C20 O4 119.2(11) . .
O3 C20 C17 118.2(11) . .
O4 C20 C17 122.6(11) . .
O3 C20 Th1 62.5(6) . 3_445
O4 C20 Th1 56.7(7) . 3_445
C17 C20 Th1 178.9(10) . 3_445
C26 C21 C22 119.7(13) . .
C26 C21 C10 119.6(13) . .
C22 C21 C10 120.7(13) . .
C23 C22 C21 121.0(15) . .
C22 C23 C24 120.0(14) . .
C25 C24 C23 119.4(13) . .
C25 C24 C27 119.7(13) . .
C23 C24 C27 120.8(13) . .
C24 C25 C26 120.3(15) . .
C21 C26 C25 119.5(14) . .
O6 C27 O5 118.1(12) . .
O6 C27 C24 121.3(13) . .
O5 C27 C24 120.4(13) . .
O6 C27 Th1 60.3(7) . 3_545
O5 C27 Th1 58.0(7) . 3_545
C24 C27 Th1 172.3(10) . 3_545
C29 N1 C31 108.0(15) . .
C29 N1 C28 123.1(16) . .
C31 N1 C28 128.9(17) . .
C29 N2 C30 108.0(16) . .
C29 N2 C32 125.1(16) . .
C30 N2 C32 126.9(17) . .
N2 C29 N1 107.9(16) . .
C31 C30 N2 108.3(18) . .
C30 C31 N1 107.8(17) . .
C33 C32 N2 109.6(17) . .
C34 C33 C32 125(2) . .
C36 N3 C38 109.9(17) . .
C36 N3 C35 125(2) . .
C38 N3 C35 125.2(19) . .
C36 N4 C37 108.5(17) . .
C36 N4 C39 127.7(19) . .
C37 N4 C39 123.8(17) . .
N3 C36 N4 107.3(19) . .
C38 C37 N4 107.8(17) . .
C37 C38 N3 106.5(18) . .
C40 C39 N4 109(2) . .
C39 C40 C41 126(4) . .
C45 N5 C43 112.7(9) . .
C45 N5 C42 124.1(14) . .
C43 N5 C42 123.1(13) . .
C44 N6 C43 112.5(9) . .
C44 N6 C46 123.6(13) . .
C43 N6 C46 123.9(13) . .
N5 C43 N6 103.3(9) . .
N6 C44 C45 106.0(9) . .
N5 C45 C44 105.5(9) . .
N6 C46 C47 114.1(13) . .
C48 C47 C46 115.4(16) . .

loop_
_geom_bond_atom_site_label_1
_geom_bond_atom_site_label_2
_geom_bond_distance
_geom_bond_site_symmetry_2
Th1 O4 2.435(11) 3
Th1 O5 2.450(10) 3_455
Th1 O1 2.505(9) .
Th1 O6 2.506(10) 3_455
Th1 O2 2.530(10) .
Th1 O3 2.566(9) 3
Th1 Cl3 2.775(5) .
Th1 Cl2 2.787(4) .
Th1 Cl1 2.856(4) .
Th1 C1 2.879(13) .
Th1 C27 2.878(13) 3_455
Th1 C20 2.893(12) 3
O1 C1 1.271(17) .
O2 C1 1.255(17) .
O3 C20 1.299(16) .
O3 Th1 2.566(9) 3_445
O4 C20 1.305(15) .
O4 Th1 2.435(11) 3_445
O5 C27 1.299(18) .
O5 Th1 2.450(10) 3_545
O6 C27 1.254(17) .
O6 Th1 2.506(10) 3_545
C1 C3 1.483(17) .
C2 C7 1.384(19) .
C2 C3 1.404(19) .
C3 C4 1.39(2) .
C4 C5 1.393(18) .
C5 C6 1.394(19) .
C6 C7 1.398(19) .
C6 C8 1.483(17) .
C8 C9 1.385(18) .
C8 C13 1.381(18) .
C9 C10 1.412(19) .
C10 C11 1.395(19) .
C10 C21 1.491(18) .
C11 C12 1.381(19) .
C12 C13 1.415(18) .
C12 C14 1.497(17) .
C14 C19 1.37(2) .
C14 C15 1.40(2) .
C15 C16 1.39(2) .
C16 C17 1.34(2) .
C17 C18 1.41(2) .
C17 C20 1.484(17) .
C18 C19 1.38(2) .
C20 Th1 2.893(12) 3_445
C21 C26 1.38(2) .
C21 C22 1.38(2) .
C22 C23 1.37(2) .
C23 C24 1.38(2) .
C24 C25 1.38(2) .
C24 C27 1.478(18) .
C25 C26 1.399(19) .
C27 Th1 2.878(13) 3_545
N1 C29 1.34(2) .
N1 C31 1.40(2) .
N1 C28 1.47(2) .
N2 C29 1.34(2) .
N2 C30 1.39(2) .
N2 C32 1.51(2) .
C30 C31 1.31(3) .
C32 C33 1.50(3) .
C33 C34 1.26(3) .
N3 C36 1.29(2) .
N3 C38 1.36(2) .
N3 C35 1.47(2) .
N4 C36 1.34(2) .
N4 C37 1.34(2) .
N4 C39 1.52(3) .
C37 C38 1.32(3) .
C39 C40 1.34(4) .
C40 C41 1.44(4) .
N5 C45 1.357(9) .
N5 C43 1.363(9) .
N5 C42 1.443(9) .
N6 C44 1.356(9) .
N6 C43 1.364(9) .
N6 C46 1.439(9) .
C44 C45 1.401(9) .
C46 C47 1.494(10) .
C47 C48 1.315(10) .
